data_4339522
loop_
_publ_author_name
'Yamaguchi, Syuhei'
'Kikukawa, Yuji'
'Tsuchida, Kazutaka'
'Nakagawa, Yoshinao'
'Uehara, Kazuhiro'
'Yamaguchi, Kazuya'
'Mizuno, Noritaka'

_publ_section_title
;
 Synthesis and structural characterization of a gamma-Keggin-type dimeric
 silicotungstate with a bis(mu-hydroxo) dizirconium core
 [(gamma-SiW10O36)2Zr2(mu-OH)2]10-.
;
_journal_issue 21
_journal_name_full 'Inorganic chemistry'
_journal_page_first 8502
_journal_page_last 8504
_journal_paper_doi 10.1021/ic701488s
_journal_volume 46
_journal_year 2007
_chemical_formula_moiety 'C114 H261 Cl4 N7 O74 Si2 W20 Zr2 '
_chemical_formula_sum 'C114 H261 Cl4 N7 O74 Si2 W20 Zr2'
_chemical_formula_weight 6971.74
_space_group_IT_number 14
_symmetry_cell_setting monoclinic
_symmetry_Int_Tables_number 14
_symmetry_space_group_name_Hall '-P 2ybc'
_symmetry_space_group_name_H-M 'P 1 21/c 1'
_cell_angle_alpha 90.0000
_cell_angle_beta 108.7466(8)
_cell_angle_gamma 90.0000
_cell_formula_units_Z 4
_cell_length_a 29.4764(7)
_cell_length_b 35.6269(8)
_cell_length_c 19.0523(3)
_cell_measurement_temperature 153.1
_cell_volume 18946.4(7)
_computing_cell_refinement CrystalClear
_computing_data_collection CrystalClear
_computing_data_reduction CrystalStructure
_computing_publication_material 'CrystalStructure 3.8'
_computing_structure_refinement SHELXL
_computing_structure_solution SHELXS97
_diffrn_measured_fraction_theta_full 0.955
_diffrn_measured_fraction_theta_max 0.955
_diffrn_measurement_device_type 'Rigaku Saturn'
_diffrn_measurement_method \w
_diffrn_radiation_type 'Mo K\a'
_diffrn_radiation_wavelength 0.71069
_diffrn_reflns_limit_h_max 37
_diffrn_reflns_limit_h_min -40
_diffrn_reflns_limit_k_max 48
_diffrn_reflns_limit_k_min 0
_diffrn_reflns_limit_l_max 25
_diffrn_reflns_limit_l_min 0
_diffrn_reflns_number 48940
_diffrn_reflns_theta_full 29.18
_diffrn_reflns_theta_max 29.18
_exptl_absorpt_coefficient_mu 12.350
_exptl_absorpt_correction_T_max 0.5775
_exptl_absorpt_correction_T_min 0.1485
_exptl_absorpt_correction_type empirical
_exptl_crystal_colour colorless
_exptl_crystal_density_diffrn 2.444
_exptl_crystal_density_method 'not measured'
_exptl_crystal_description platelet
_exptl_crystal_F_000 12968.00
_exptl_crystal_size_max 0.25
_exptl_crystal_size_mid 0.10
_exptl_crystal_size_min 0.05
_refine_diff_density_max 4.06
_refine_diff_density_min -4.76
_refine_ls_extinction_method none
_refine_ls_goodness_of_fit_ref 1.004
_refine_ls_number_parameters 1026
_refine_ls_number_reflns 48940
_refine_ls_R_factor_gt 0.0680
_refine_ls_shift/su_max 0.0000
_refine_ls_structure_factor_coef Fsqd
_refine_ls_weighting_details 'w = 1/[\s^2^(Fo^2^)+(0.0725P)^2^+0.0000P] where P=(Fo^2^+2Fc^2^)/3'
_refine_ls_weighting_scheme calc
_refine_ls_wR_factor_ref 0.2020
_reflns_number_gt 21331
_reflns_number_total 48940
_reflns_threshold_expression F^2^>2.0\s(F^2^)
_cod_data_source_file ic701488s-file001.cif
_cod_data_source_block '_Template_texray.inf'
_cod_original_formula_sum 'C114 H261 Cl4 N7 O74 Si2 W20 Zr2 '
_cod_database_code 4339522

loop_
_symmetry_equiv_pos_site_id
_symmetry_equiv_pos_as_xyz
1 +X,+Y,+Z
2 -X,1/2+Y,1/2-Z
3 -X,-Y,-Z
4 +X,1/2-Y,1/2+Z

loop_
_atom_site_label
_atom_site_type_symbol
_atom_site_fract_x
_atom_site_fract_y
_atom_site_fract_z
_atom_site_U_iso_or_equiv
_atom_site_adp_type
_atom_site_occupancy
_atom_site_symmetry_multiplicity
_atom_site_calc_flag
_atom_site_refinement_flags
W(1) W 0.36942(3) 0.58250(2) 0.49477(4) 0.02357(17) Uani 1.00 1 d .
W(2) W 0.33043(3) 0.53066(2) 0.34654(4) 0.0281(2) Uani 1.00 1 d .
W(3) W 0.17425(3) 0.61370(2) 0.47798(4) 0.02757(18) Uani 1.00 1 d .
W(4) W 0.13670(3) 0.56058(2) 0.33150(4) 0.02209(17) Uani 1.00 1 d .
W(5) W 0.29328(3) 0.65648(2) 0.53139(4) 0.02482(18) Uani 1.00 1 d .
W(6) W 0.21048(3) 0.54382(2) 0.21303(4) 0.02392(17) Uani 1.00 1 d .
W(7) W 0.33156(3) 0.67132(2) 0.38962(4) 0.02608(18) Uani 1.00 1 d .
W(8) W 0.28309(3) 0.61465(2) 0.21612(4) 0.0279(2) Uani 1.00 1 d .
W(9) W 0.21910(3) 0.69272(2) 0.37743(4) 0.02500(18) Uani 1.00 1 d .
W(10) W 0.17002(3) 0.62998(2) 0.21199(4) 0.02562(18) Uani 1.00 1 d .
W(11) W 0.36717(3) 0.44093(2) 0.69620(4) 0.02394(17) Uani 1.00 1 d .
W(12) W 0.33250(3) 0.39005(2) 0.54604(4) 0.02490(18) Uani 1.00 1 d .
W(13) W 0.17224(3) 0.47027(2) 0.67418(4) 0.02552(18) Uani 1.00 1 d .
W(14) W 0.13598(3) 0.41976(2) 0.52365(4) 0.02459(17) Uani 1.00 1 d .
W(15) W 0.29026(3) 0.45780(2) 0.81050(4) 0.02426(17) Uani 1.00 1 d .
W(16) W 0.21297(3) 0.34656(2) 0.48786(4) 0.02674(18) Uani 1.00 1 d .
W(17) W 0.32817(3) 0.37056(2) 0.81355(4) 0.0278(2) Uani 1.00 1 d .
W(18) W 0.28601(3) 0.31092(2) 0.64269(5) 0.0314(2) Uani 1.00 1 d .
W(19) W 0.21354(3) 0.38842(2) 0.79761(4) 0.02702(18) Uani 1.00 1 d .
W(20) W 0.17229(3) 0.33007(2) 0.62698(4) 0.0297(2) Uani 1.00 1 d .
Zr(1) Zr 0.31524(7) 0.49185(5) 0.52065(10) 0.0236(4) Uani 1.00 1 d .
Zr(2) Zr 0.19312(7) 0.50912(5) 0.50661(10) 0.0235(4) Uani 1.00 1 d .
Cl(1) Cl 0.4590(2) 0.41674(16) 0.4087(3) 0.0462(14) Uiso 1.00 1 d .
Cl(2) Cl 0.3770(2) 0.38853(16) 0.2919(3) 0.0513(15) Uiso 1.00 1 d .
Cl(3) Cl 0.0076(3) 0.3811(2) 0.0033(4) 0.046(2) Uiso 0.65 1 d P
Cl(4) Cl -0.0595(3) 0.3551(2) 0.0811(4) 0.049(2) Uiso 0.65 1 d P
Cl(5) Cl 0.4426(6) 0.7164(4) -0.0901(8) 0.041(3) Uiso 0.35 1 d P
Cl(6) Cl 0.3898(6) 0.6785(4) -0.0094(8) 0.049(4) Uiso 0.35 1 d P
Si(1) Si 0.25167(19) 0.59662(14) 0.3769(2) 0.0186(11) Uani 1.00 1 d .
Si(2) Si 0.25168(18) 0.40532(14) 0.6436(2) 0.0175(10) Uani 1.00 1 d .
O(1) O 0.2656(6) 0.5311(4) 0.5402(8) 0.068(5) Uiso 1.00 1 d .
O(2) O 0.2428(5) 0.4698(4) 0.4855(7) 0.051(4) Uiso 1.00 1 d .
O(3) O 0.3566(4) 0.5399(3) 0.5370(5) 0.023(2) Uiso 1.00 1 d .
O(4) O 0.3250(4) 0.4958(3) 0.4145(6) 0.024(2) Uiso 1.00 1 d .
O(5) O 0.3538(4) 0.4783(3) 0.6257(6) 0.026(3) Uiso 1.00 1 d .
O(6) O 0.3285(4) 0.4363(3) 0.5011(6) 0.030(3) Uiso 1.00 1 d .
O(7) O 0.1805(4) 0.5671(3) 0.5250(5) 0.017(2) Uiso 1.00 1 d .
O(8) O 0.1519(4) 0.5242(3) 0.3990(6) 0.023(2) Uiso 1.00 1 d .
O(9) O 0.1796(4) 0.5052(3) 0.6057(6) 0.028(3) Uiso 1.00 1 d .
O(10) O 0.1499(4) 0.4617(3) 0.4810(6) 0.025(2) Uiso 1.00 1 d .
O(11) O 0.3316(4) 0.6141(3) 0.5377(6) 0.025(2) Uiso 1.00 1 d .
O(12) O 0.2978(4) 0.5698(3) 0.4094(6) 0.026(3) Uiso 1.00 1 d .
O(13) O 0.2656(4) 0.5239(3) 0.2839(6) 0.028(3) Uiso 1.00 1 d .
O(14) O 0.4265(5) 0.5935(3) 0.5502(6) 0.036(3) Uiso 1.00 1 d .
O(15) O 0.3833(5) 0.5556(3) 0.4170(6) 0.033(3) Uiso 1.00 1 d .
O(16) O 0.3598(5) 0.5051(3) 0.3002(6) 0.033(3) Uiso 1.00 1 d .
O(17) O 0.2389(4) 0.6280(3) 0.5305(6) 0.027(3) Uiso 1.00 1 d .
O(18) O 0.2066(4) 0.5845(3) 0.4013(5) 0.020(2) Uiso 1.00 1 d .
O(19) O 0.1731(4) 0.5374(3) 0.2756(6) 0.025(2) Uiso 1.00 1 d .
O(20) O 0.1435(4) 0.6365(3) 0.5255(6) 0.031(3) Uiso 1.00 1 d .
O(21) O 0.1208(4) 0.5948(3) 0.3972(6) 0.024(2) Uiso 1.00 1 d .
O(22) O 0.0808(4) 0.5477(3) 0.2799(6) 0.028(3) Uiso 1.00 1 d .
O(23) O 0.3100(5) 0.6723(3) 0.6198(6) 0.033(3) Uiso 1.00 1 d .
O(24) O 0.1906(5) 0.5067(3) 0.1524(6) 0.032(3) Uiso 1.00 1 d .
O(25) O 0.2675(4) 0.6393(3) 0.4075(5) 0.019(2) Uiso 1.00 1 d .
O(26) O 0.2351(4) 0.5970(3) 0.2867(5) 0.016(2) Uiso 1.00 1 d .
O(27) O 0.3652(4) 0.6275(3) 0.4257(6) 0.029(3) Uiso 1.00 1 d .
O(28) O 0.3295(4) 0.5793(3) 0.2874(5) 0.022(2) Uiso 1.00 1 d .
O(29) O 0.1723(4) 0.6572(3) 0.4033(6) 0.024(2) Uiso 1.00 1 d .
O(30) O 0.1386(4) 0.6085(3) 0.2717(6) 0.027(3) Uiso 1.00 1 d .
O(31) O 0.3346(4) 0.6825(3) 0.4890(6) 0.027(3) Uiso 1.00 1 d .
O(32) O 0.2468(4) 0.6949(3) 0.4812(6) 0.026(3) Uiso 1.00 1 d .
O(33) O 0.2531(4) 0.5696(3) 0.1709(6) 0.025(2) Uiso 1.00 1 d .
O(34) O 0.1680(4) 0.5823(3) 0.1648(6) 0.026(3) Uiso 1.00 1 d .
O(35) O 0.3749(5) 0.7009(3) 0.3795(6) 0.038(3) Uiso 1.00 1 d .
O(36) O 0.3080(4) 0.6511(3) 0.2909(6) 0.025(2) Uiso 1.00 1 d .
O(37) O 0.3128(5) 0.6266(3) 0.1556(7) 0.043(3) Uiso 1.00 1 d .
O(38) O 0.1886(4) 0.7340(3) 0.3620(6) 0.031(3) Uiso 1.00 1 d .
O(39) O 0.1934(4) 0.6690(3) 0.2833(6) 0.027(3) Uiso 1.00 1 d .
O(40) O 0.1260(5) 0.6528(3) 0.1467(6) 0.035(3) Uiso 1.00 1 d .
O(41) O 0.2772(4) 0.7070(3) 0.3626(5) 0.022(2) Uiso 1.00 1 d .
O(42) O 0.2236(4) 0.6398(3) 0.1764(6) 0.031(3) Uiso 1.00 1 d .
O(43) O 0.3301(4) 0.4639(3) 0.7491(6) 0.026(3) Uiso 1.00 1 d .
O(44) O 0.2969(4) 0.4182(3) 0.6219(6) 0.026(2) Uiso 1.00 1 d .
O(45) O 0.2681(4) 0.3756(3) 0.4921(6) 0.028(3) Uiso 1.00 1 d .
O(46) O 0.4233(4) 0.4517(3) 0.7523(6) 0.028(3) Uiso 1.00 1 d .
O(47) O 0.3849(4) 0.4053(3) 0.6338(6) 0.026(2) Uiso 1.00 1 d .
O(48) O 0.3657(5) 0.3660(3) 0.5026(6) 0.033(3) Uiso 1.00 1 d .
O(49) O 0.2356(4) 0.4782(3) 0.7382(6) 0.026(3) Uiso 1.00 1 d .
O(50) O 0.2064(4) 0.4324(3) 0.6114(6) 0.023(2) Uiso 1.00 1 d .
O(51) O 0.1746(4) 0.3892(3) 0.4785(6) 0.028(3) Uiso 1.00 1 d .
O(52) O 0.1386(5) 0.4959(3) 0.7145(6) 0.035(3) Uiso 1.00 1 d .
O(53) O 0.1200(4) 0.4480(3) 0.5985(6) 0.024(2) Uiso 1.00 1 d .
O(54) O 0.0797(4) 0.4101(3) 0.4663(6) 0.030(3) Uiso 1.00 1 d .
O(55) O 0.3102(4) 0.4934(3) 0.8733(6) 0.029(3) Uiso 1.00 1 d .
O(56) O 0.1962(4) 0.3314(3) 0.3990(6) 0.031(3) Uiso 1.00 1 d .
O(57) O 0.2662(4) 0.4042(3) 0.7352(6) 0.023(2) Uiso 1.00 1 d .
O(58) O 0.2368(4) 0.3622(3) 0.6139(6) 0.026(3) Uiso 1.00 1 d .
O(59) O 0.3625(4) 0.3931(3) 0.7524(6) 0.024(2) Uiso 1.00 1 d .
O(60) O 0.3311(5) 0.3463(3) 0.6193(6) 0.034(3) Uiso 1.00 1 d .
O(61) O 0.1732(4) 0.4224(3) 0.7316(6) 0.025(2) Uiso 1.00 1 d .
O(62) O 0.1397(4) 0.3751(3) 0.5901(5) 0.019(2) Uiso 1.00 1 d .
O(63) O 0.3338(4) 0.4192(3) 0.8599(6) 0.025(2) Uiso 1.00 1 d .
O(64) O 0.2457(4) 0.4325(3) 0.8488(6) 0.026(2) Uiso 1.00 1 d .
O(65) O 0.2577(4) 0.3082(3) 0.5383(6) 0.029(3) Uiso 1.00 1 d .
O(66) O 0.1696(4) 0.3207(3) 0.5273(6) 0.025(2) Uiso 1.00 1 d .
O(67) O 0.3708(4) 0.3464(3) 0.8785(6) 0.031(3) Uiso 1.00 1 d .
O(68) O 0.3071(4) 0.3316(3) 0.7380(6) 0.024(2) Uiso 1.00 1 d .
O(69) O 0.3162(5) 0.2690(3) 0.6569(6) 0.039(3) Uiso 1.00 1 d .
O(70) O 0.1812(5) 0.3774(3) 0.8556(6) 0.038(3) Uiso 1.00 1 d .
O(71) O 0.1940(4) 0.3503(3) 0.7233(6) 0.031(3) Uiso 1.00 1 d .
O(72) O 0.1276(5) 0.3011(3) 0.6318(6) 0.033(3) Uiso 1.00 1 d .
O(73) O 0.2732(4) 0.3610(3) 0.8429(6) 0.025(2) Uiso 1.00 1 d .
O(74) O 0.2274(4) 0.2957(3) 0.6538(6) 0.026(3) Uiso 1.00 1 d .
N(1) N 0.0212(6) 0.3959(4) -0.3280(8) 0.037(4) Uiso 1.00 1 d .
N(2) N -0.1791(6) 0.2505(4) -0.0988(9) 0.042(4) Uiso 1.00 1 d .
N(3) N 0.5847(6) 0.4282(4) 0.2123(8) 0.034(4) Uiso 1.00 1 d .
N(4) N 0.2731(5) 0.4646(4) 0.0492(7) 0.026(3) Uiso 1.00 1 d .
N(5) N 0.0802(6) 0.4218(4) 0.2493(9) 0.041(4) Uiso 1.00 1 d .
N(6) N 0.5221(6) 0.3668(4) 0.6848(8) 0.032(4) Uiso 1.00 1 d .
N(7) N 0.3113(6) 0.2607(4) 0.3782(9) 0.041(4) Uiso 1.00 1 d .
C(1) C 0.3938(8) 0.4163(5) 0.3716(11) 0.041(5) Uiso 1.00 1 d .
C(2) C -0.0559(12) 0.3749(9) 0.0061(16) 0.040(8) Uiso 0.65 1 d P
C(3) C -0.0098(8) 0.3712(5) -0.2914(10) 0.038(5) Uiso 1.00 1 d .
C(4) C 0.0196(8) 0.3430(6) -0.2323(11) 0.047(5) Uiso 1.00 1 d .
C(5) C -0.0178(8) 0.3267(6) -0.1985(11) 0.046(5) Uiso 1.00 1 d .
C(6) C 0.0090(9) 0.2971(6) -0.1412(12) 0.052(6) Uiso 1.00 1 d .
C(7) C 0.0625(8) 0.4134(6) -0.2679(11) 0.044(5) Uiso 1.00 1 d .
C(8) C 0.0488(8) 0.4367(5) -0.2097(11) 0.040(5) Uiso 1.00 1 d .
C(9) C 0.0919(8) 0.4541(6) -0.1574(11) 0.042(5) Uiso 1.00 1 d .
C(10) C 0.0791(9) 0.4768(6) -0.0999(12) 0.050(6) Uiso 1.00 1 d .
C(11) C 0.0401(7) 0.3729(5) -0.3767(10) 0.034(5) Uiso 1.00 1 d .
C(12) C 0.0037(8) 0.3605(6) -0.4509(11) 0.044(5) Uiso 1.00 1 d .
C(13) C 0.0274(8) 0.3322(5) -0.4879(11) 0.041(5) Uiso 1.00 1 d .
C(14) C -0.0043(9) 0.3208(6) -0.5642(12) 0.049(6) Uiso 1.00 1 d .
C(15) C -0.0133(7) 0.4272(5) -0.3682(9) 0.031(4) Uiso 1.00 1 d .
C(16) C 0.0069(7) 0.4588(5) -0.4064(10) 0.033(4) Uiso 1.00 1 d .
C(17) C -0.0363(8) 0.4841(5) -0.4489(10) 0.037(5) Uiso 1.00 1 d .
C(18) C -0.0659(8) 0.4647(5) -0.5197(11) 0.043(5) Uiso 1.00 1 d .
C(19) C -0.1481(8) 0.2552(6) -0.1503(11) 0.044(5) Uiso 1.00 1 d .
C(20) C -0.1376(8) 0.2188(5) -0.1903(11) 0.041(5) Uiso 1.00 1 d .
C(21) C -0.1006(8) 0.2254(6) -0.2262(11) 0.043(5) Uiso 1.00 1 d .
C(22) C -0.0952(9) 0.1902(6) -0.2700(12) 0.054(6) Uiso 1.00 1 d .
C(23) C -0.2235(8) 0.2273(6) -0.1369(11) 0.047(5) Uiso 1.00 1 d .
C(24) C -0.2585(8) 0.2520(6) -0.2013(11) 0.046(5) Uiso 1.00 1 d .
C(25) C -0.2982(9) 0.2273(6) -0.2513(12) 0.055(6) Uiso 1.00 1 d .
C(26) C -0.2877(9) 0.1893(6) -0.2799(12) 0.052(6) Uiso 1.00 1 d .
C(27) C -0.1521(8) 0.2284(5) -0.0330(10) 0.037(5) Uiso 1.00 1 d .
C(28) C -0.1008(9) 0.2469(6) 0.0159(12) 0.049(6) Uiso 1.00 1 d .
C(29) C -0.0791(9) 0.2214(6) 0.0863(12) 0.055(6) Uiso 1.00 1 d .
C(30) C -0.0311(9) 0.2356(6) 0.1323(12) 0.057(6) Uiso 1.00 1 d .
C(31) C -0.1905(9) 0.2880(6) -0.0776(12) 0.049(6) Uiso 1.00 1 d .
C(32) C -0.2180(8) 0.2925(6) -0.0220(11) 0.047(6) Uiso 1.00 1 d .
C(33) C -0.2118(9) 0.3362(6) 0.0148(12) 0.054(6) Uiso 1.00 1 d .
C(34) C -0.2495(10) 0.3317(7) 0.0594(13) 0.065(7) Uiso 1.00 1 d .
C(35) C 0.5524(7) 0.4486(5) 0.2463(10) 0.034(4) Uiso 1.00 1 d .
C(36) C 0.4997(8) 0.4390(5) 0.2099(10) 0.037(5) Uiso 1.00 1 d .
C(37) C 0.4671(8) 0.4663(5) 0.2349(10) 0.039(5) Uiso 1.00 1 d .
C(38) C 0.4668(7) 0.5060(5) 0.2094(10) 0.037(5) Uiso 1.00 1 d .
C(39) C 0.5776(7) 0.4395(5) 0.1311(9) 0.028(4) Uiso 1.00 1 d .
C(40) C 0.5743(7) 0.4811(5) 0.1151(10) 0.033(4) Uiso 1.00 1 d .
C(41) C 0.5751(7) 0.4885(5) 0.0384(10) 0.034(4) Uiso 1.00 1 d .
C(42) C 0.5703(8) 0.5295(5) 0.0173(10) 0.038(5) Uiso 1.00 1 d .
C(43) C 0.6379(7) 0.4394(5) 0.2609(10) 0.030(4) Uiso 1.00 1 d .
C(44) C 0.6758(8) 0.4216(5) 0.2306(10) 0.038(5) Uiso 1.00 1 d .
C(45) C 0.7265(7) 0.4303(5) 0.2936(10) 0.033(4) Uiso 1.00 1 d .
C(46) C 0.7653(9) 0.4182(6) 0.2682(12) 0.053(6) Uiso 1.00 1 d .
C(47) C 0.5794(7) 0.3859(5) 0.2127(10) 0.037(5) Uiso 1.00 1 d .
C(48) C 0.5838(8) 0.3705(5) 0.2902(10) 0.038(5) Uiso 1.00 1 d .
C(49) C 0.5757(8) 0.3275(5) 0.2866(10) 0.038(5) Uiso 1.00 1 d .
C(50) C 0.5224(8) 0.3163(6) 0.2422(11) 0.048(6) Uiso 1.00 1 d .
C(51) C 0.2393(7) 0.4420(5) 0.0797(9) 0.028(4) Uiso 1.00 1 d .
C(52) C 0.2044(7) 0.4175(5) 0.0200(10) 0.036(5) Uiso 1.00 1 d .
C(53) C 0.1681(8) 0.3982(6) 0.0590(11) 0.045(5) Uiso 1.00 1 d .
C(54) C 0.1333(8) 0.3727(6) -0.0008(11) 0.042(5) Uiso 1.00 1 d .
C(55) C 0.3018(7) 0.4894(5) 0.1159(10) 0.033(4) Uiso 1.00 1 d .
C(56) C 0.3414(8) 0.5120(5) 0.1037(10) 0.039(5) Uiso 1.00 1 d .
C(57) C 0.3312(8) 0.5510(6) 0.0620(11) 0.044(5) Uiso 1.00 1 d .
C(58) C 0.3734(8) 0.5763(5) 0.0805(11) 0.042(5) Uiso 1.00 1 d .
C(59) C 0.2472(7) 0.4889(5) -0.0158(9) 0.029(4) Uiso 1.00 1 d .
C(60) C 0.2118(8) 0.5164(5) -0.0033(10) 0.037(5) Uiso 1.00 1 d .
C(61) C 0.1901(8) 0.5430(5) -0.0707(10) 0.039(5) Uiso 1.00 1 d .
C(62) C 0.1583(8) 0.5700(6) -0.0551(11) 0.048(6) Uiso 1.00 1 d .
C(63) C 0.3068(7) 0.4394(5) 0.0232(10) 0.036(5) Uiso 1.00 1 d .
C(64) C 0.3392(8) 0.4133(5) 0.0815(11) 0.040(5) Uiso 1.00 1 d .
C(65) C 0.3616(8) 0.3862(5) 0.0414(10) 0.039(5) Uiso 1.00 1 d .
C(66) C 0.3982(8) 0.3600(6) 0.0998(11) 0.045(5) Uiso 1.00 1 d .
C(67) C 0.0775(8) 0.3779(6) 0.2464(11) 0.045(5) Uiso 1.00 1 d .
C(68) C 0.0817(8) 0.3576(6) 0.3111(11) 0.043(5) Uiso 1.00 1 d .
C(69) C 0.0751(9) 0.3164(6) 0.3010(12) 0.055(6) Uiso 1.00 1 d .
C(70) C 0.0882(10) 0.3036(7) 0.2502(14) 0.068(7) Uiso 1.00 1 d .
C(71) C 0.0696(7) 0.4385(5) 0.1719(10) 0.036(5) Uiso 1.00 1 d .
C(72) C 0.0722(7) 0.4794(5) 0.1655(10) 0.035(5) Uiso 1.00 1 d .
C(73) C 0.0624(8) 0.4898(6) 0.0858(11) 0.043(5) Uiso 1.00 1 d .
C(74) C 0.0614(8) 0.5316(6) 0.0733(11) 0.044(5) Uiso 1.00 1 d .
C(75) C 0.1325(8) 0.4324(5) 0.2968(10) 0.038(5) Uiso 1.00 1 d .
C(76) C 0.1717(8) 0.4218(6) 0.2643(11) 0.044(5) Uiso 1.00 1 d .
C(77) C 0.2180(8) 0.4319(5) 0.3219(10) 0.038(5) Uiso 1.00 1 d .
C(78) C 0.2622(8) 0.4222(5) 0.2974(11) 0.040(5) Uiso 1.00 1 d .
C(79) C 0.0467(8) 0.4368(5) 0.2901(11) 0.041(5) Uiso 1.00 1 d .
C(80) C -0.0062(8) 0.4248(5) 0.2551(11) 0.042(5) Uiso 1.00 1 d .
C(81) C -0.0367(9) 0.4398(6) 0.3027(12) 0.051(6) Uiso 1.00 1 d .
C(82) C -0.0887(9) 0.4226(6) 0.2800(12) 0.054(6) Uiso 1.00 1 d .
C(83) C 0.4907(7) 0.3666(5) 0.7310(9) 0.026(4) Uiso 1.00 1 d .
C(84) C 0.5127(7) 0.3831(5) 0.8111(10) 0.032(4) Uiso 1.00 1 d .
C(85) C 0.4777(8) 0.3760(5) 0.8574(10) 0.038(5) Uiso 1.00 1 d .
C(86) C 0.4994(8) 0.3901(5) 0.9335(11) 0.041(5) Uiso 1.00 1 d .
C(87) C 0.5341(7) 0.4071(5) 0.6671(10) 0.031(4) Uiso 1.00 1 d .
C(88) C 0.4906(7) 0.4291(5) 0.6268(10) 0.030(4) Uiso 1.00 1 d .
C(89) C 0.5066(7) 0.4643(5) 0.6012(10) 0.036(5) Uiso 1.00 1 d .
C(90) C 0.4627(8) 0.4904(5) 0.5650(10) 0.038(5) Uiso 1.00 1 d .
C(91) C 0.4976(7) 0.3461(5) 0.6155(10) 0.035(5) Uiso 1.00 1 d .
C(92) C 0.5218(7) 0.3474(5) 0.5541(10) 0.033(4) Uiso 1.00 1 d .
C(93) C 0.4936(8) 0.3203(5) 0.4923(11) 0.040(5) Uiso 1.00 1 d .
C(94) C 0.5193(8) 0.3183(6) 0.4359(11) 0.043(5) Uiso 1.00 1 d .
C(95) C 0.5722(7) 0.3493(5) 0.7267(10) 0.034(4) Uiso 1.00 1 d .
C(96) C 0.5697(8) 0.3091(6) 0.7545(11) 0.044(5) Uiso 1.00 1 d .
C(97) C 0.6205(9) 0.2998(6) 0.8074(12) 0.050(6) Uiso 1.00 1 d .
C(98) C 0.6192(10) 0.2606(7) 0.8407(13) 0.062(7) Uiso 1.00 1 d .
C(99) C 0.399(2) 0.7184(14) -0.049(2) 0.030(13) Uiso 0.35 1 d P
C(100) C 0.2789(8) 0.2924(6) 0.3352(11) 0.047(6) Uiso 1.00 1 d .
C(101) C 0.2457(9) 0.2788(6) 0.2600(12) 0.050(6) Uiso 1.00 1 d .
C(102) C 0.2264(10) 0.3159(7) 0.2234(13) 0.065(7) Uiso 1.00 1 d .
C(103) C 0.1790(11) 0.3016(7) 0.1662(14) 0.073(8) Uiso 1.00 1 d .
C(104) C 0.3362(7) 0.2780(5) 0.4512(10) 0.035(5) Uiso 1.00 1 d .
C(105) C 0.3696(8) 0.2515(6) 0.5044(11) 0.045(5) Uiso 1.00 1 d .
C(106) C 0.4023(8) 0.2709(5) 0.5713(10) 0.038(5) Uiso 1.00 1 d .
C(107) C 0.4418(8) 0.2484(6) 0.6271(11) 0.047(5) Uiso 1.00 1 d .
C(108) C 0.3474(8) 0.2469(5) 0.3397(10) 0.036(5) Uiso 1.00 1 d .
C(109) C 0.3817(8) 0.2757(6) 0.3336(11) 0.042(5) Uiso 1.00 1 d .
C(110) C 0.4097(9) 0.2661(6) 0.2938(12) 0.055(6) Uiso 1.00 1 d .
C(111) C 0.4389(10) 0.2409(7) 0.3244(13) 0.063(7) Uiso 1.00 1 d .
C(112) C 0.2788(9) 0.2266(6) 0.3832(11) 0.048(6) Uiso 1.00 1 d .
C(113) C 0.2494(10) 0.2309(7) 0.4355(13) 0.065(7) Uiso 1.00 1 d .
C(114) C 0.1997(9) 0.2121(6) 0.4013(12) 0.050(6) Uiso 1.00 1 d .
C(115) C 0.1555(9) 0.2232(6) 0.4143(11) 0.048(6) Uiso 1.00 1 d .

loop_
_atom_site_aniso_label
_atom_site_aniso_U_11
_atom_site_aniso_U_22
_atom_site_aniso_U_33
_atom_site_aniso_U_12
_atom_site_aniso_U_13
_atom_site_aniso_U_23
W(1) 0.0190(4) 0.0257(4) 0.0249(4) -0.0010(3) 0.0054(3) 0.0017(3)
W(2) 0.0251(5) 0.0348(4) 0.0257(4) 0.0069(3) 0.0098(3) -0.0032(3)
W(3) 0.0251(4) 0.0301(4) 0.0311(4) -0.0017(3) 0.0140(3) -0.0090(3)
W(4) 0.0192(4) 0.0234(4) 0.0244(4) -0.0004(3) 0.0081(3) 0.0005(3)
W(5) 0.0279(5) 0.0245(4) 0.0214(4) -0.0011(3) 0.0070(3) -0.0033(3)
W(6) 0.0265(4) 0.0252(4) 0.0216(4) -0.0015(3) 0.0098(3) -0.0035(3)
W(7) 0.0258(5) 0.0251(4) 0.0284(4) -0.0058(3) 0.0102(3) 0.0007(3)
W(8) 0.0328(5) 0.0298(4) 0.0262(4) -0.0045(3) 0.0166(3) -0.0004(3)
W(9) 0.0286(5) 0.0209(4) 0.0256(4) 0.0019(3) 0.0089(3) -0.0001(3)
W(10) 0.0285(5) 0.0244(4) 0.0218(4) 0.0012(3) 0.0051(3) 0.0029(3)
W(11) 0.0191(4) 0.0276(4) 0.0254(4) -0.0005(3) 0.0075(3) 0.0002(3)
W(12) 0.0253(4) 0.0237(4) 0.0290(4) 0.0027(3) 0.0133(3) -0.0006(3)
W(13) 0.0230(4) 0.0278(4) 0.0284(4) 0.0056(3) 0.0118(3) 0.0014(3)
W(14) 0.0200(4) 0.0226(4) 0.0307(4) -0.0004(3) 0.0075(3) 0.0020(3)
W(15) 0.0256(4) 0.0250(4) 0.0243(4) -0.0014(3) 0.0107(3) -0.0011(3)
W(16) 0.0278(5) 0.0248(4) 0.0274(4) 0.0004(3) 0.0084(3) -0.0037(3)
W(17) 0.0271(5) 0.0268(4) 0.0276(4) 0.0044(3) 0.0062(3) 0.0024(3)
W(18) 0.0352(5) 0.0236(4) 0.0337(4) 0.0082(3) 0.0086(4) -0.0009(3)
W(19) 0.0293(5) 0.0262(4) 0.0298(4) -0.0027(3) 0.0154(3) 0.0016(3)
W(20) 0.0291(5) 0.0253(4) 0.0353(4) -0.0059(3) 0.0110(3) 0.0013(3)
Zr(1) 0.0201(11) 0.0244(10) 0.0276(10) 0.0019(8) 0.0095(8) 0.0025(8)
Zr(2) 0.0218(11) 0.0220(9) 0.0282(10) -0.0003(8) 0.0103(8) -0.0003(8)
Si(1) 0.016(2) 0.021(2) 0.020(2) -0.001(2) 0.008(2) -0.001(2)
Si(2) 0.014(2) 0.019(2) 0.020(2) 0.004(2) 0.007(2) 0.000(2)

loop_
_atom_type_symbol
_atom_type_description
_atom_type_scat_dispersion_real
_atom_type_scat_dispersion_imag
_atom_type_scat_source
C C 0.003 0.002
;
International Tables for Crystallography
(1992, Vol. C, Tables 4.2.6.8 and 6.1.1.4)
;
N N 0.006 0.003
;
International Tables for Crystallography
(1992, Vol. C, Tables 4.2.6.8 and 6.1.1.4)
;
O O 0.011 0.006
;
International Tables for Crystallography
(1992, Vol. C, Tables 4.2.6.8 and 6.1.1.4)
;
Cl Cl 0.148 0.159
;
International Tables for Crystallography
(1992, Vol. C, Tables 4.2.6.8 and 6.1.1.4)
;
Si Si 0.082 0.070
;
International Tables for Crystallography
(1992, Vol. C, Tables 4.2.6.8 and 6.1.1.4)
;
W W -0.849 6.872
;
International Tables for Crystallography
(1992, Vol. C, Tables 4.2.6.8 and 6.1.1.4)
;
Zr Zr -2.967 0.560
;
International Tables for Crystallography
(1992, Vol. C, Tables 4.2.6.8 and 6.1.1.4)
;
H H 0.000 0.000
;
International Tables for Crystallography
(1992, Vol. C, Table 6.1.1.4)
;

loop_
_geom_angle_atom_site_label_1
_geom_angle_atom_site_label_2
_geom_angle_atom_site_label_3
_geom_angle
_geom_angle_publ_flag
O(3) W(1) O(11) 93.9(5) yes
O(3) W(1) O(12) 82.6(4) yes
O(3) W(1) O(14) 102.7(5) yes
O(3) W(1) O(15) 92.9(5) yes
O(3) W(1) O(27) 163.7(4) yes
O(11) W(1) O(12) 83.6(4) yes
O(11) W(1) O(14) 101.0(5) yes
O(11) W(1) O(15) 155.6(4) yes
O(11) W(1) O(27) 83.9(5) yes
O(12) W(1) O(14) 172.6(6) yes
O(12) W(1) O(15) 74.0(5) yes
O(12) W(1) O(27) 81.1(4) yes
O(14) W(1) O(15) 100.3(6) yes
O(14) W(1) O(27) 93.6(5) yes
O(15) W(1) O(27) 83.0(5) yes
O(4) W(2) O(12) 83.9(5) yes
O(4) W(2) O(13) 93.4(5) yes
O(4) W(2) O(15) 93.1(5) yes
O(4) W(2) O(16) 100.4(6) yes
O(4) W(2) O(28) 164.6(5) yes
O(12) W(2) O(13) 84.1(4) yes
O(12) W(2) O(15) 74.3(5) yes
O(12) W(2) O(16) 173.4(5) yes
O(12) W(2) O(28) 80.7(4) yes
O(13) W(2) O(15) 156.7(5) yes
O(13) W(2) O(16) 100.5(5) yes
O(13) W(2) O(28) 86.0(4) yes
O(15) W(2) O(16) 100.3(6) yes
O(15) W(2) O(28) 81.9(4) yes
O(16) W(2) O(28) 94.9(5) yes
O(7) W(3) O(17) 93.3(4) yes
O(7) W(3) O(18) 84.4(4) yes
O(7) W(3) O(20) 99.1(5) yes
O(7) W(3) O(21) 90.1(4) yes
O(7) W(3) O(29) 164.1(5) yes
O(17) W(3) O(18) 84.5(4) yes
O(17) W(3) O(20) 102.0(5) yes
O(17) W(3) O(21) 158.0(5) yes
O(17) W(3) O(29) 88.0(4) yes
O(18) W(3) O(20) 172.3(4) yes
O(18) W(3) O(21) 74.2(4) yes
O(18) W(3) O(29) 80.0(4) yes
O(20) W(3) O(21) 98.9(5) yes
O(20) W(3) O(29) 96.0(5) yes
O(21) W(3) O(29) 83.1(4) yes
O(8) W(4) O(18) 83.0(4) yes
O(8) W(4) O(19) 91.9(5) yes
O(8) W(4) O(21) 92.8(5) yes
O(8) W(4) O(22) 101.2(5) yes
O(8) W(4) O(30) 163.2(4) yes
O(18) W(4) O(19) 85.5(4) yes
O(18) W(4) O(21) 74.9(4) yes
O(18) W(4) O(22) 172.9(5) yes
O(18) W(4) O(30) 80.2(4) yes
O(19) W(4) O(21) 159.1(5) yes
O(19) W(4) O(22) 100.0(5) yes
O(19) W(4) O(30) 86.0(5) yes
O(21) W(4) O(22) 99.0(5) yes
O(21) W(4) O(30) 83.7(5) yes
O(22) W(4) O(30) 95.6(5) yes
O(11) W(5) O(17) 93.4(5) yes
O(11) W(5) O(23) 103.2(5) yes
O(11) W(5) O(25) 81.1(4) yes
O(11) W(5) O(31) 88.1(5) yes
O(11) W(5) O(32) 155.8(4) yes
O(17) W(5) O(23) 99.4(6) yes
O(17) W(5) O(25) 81.3(4) yes
O(17) W(5) O(31) 155.8(4) yes
O(17) W(5) O(32) 85.0(5) yes
O(23) W(5) O(25) 175.6(4) yes
O(23) W(5) O(31) 103.8(6) yes
O(23) W(5) O(32) 100.8(5) yes
O(25) W(5) O(31) 75.1(4) yes
O(25) W(5) O(32) 74.8(4) yes
O(31) W(5) O(32) 84.0(5) yes
O(13) W(6) O(19) 92.7(5) yes
O(13) W(6) O(24) 102.6(5) yes
O(13) W(6) O(26) 81.1(4) yes
O(13) W(6) O(33) 87.1(5) yes
O(13) W(6) O(34) 155.2(4) yes
O(19) W(6) O(24) 100.9(6) yes
O(19) W(6) O(26) 81.3(4) yes
O(19) W(6) O(33) 156.3(4) yes
O(19) W(6) O(34) 87.9(5) yes
O(24) W(6) O(26) 175.5(4) yes
O(24) W(6) O(33) 102.3(6) yes
O(24) W(6) O(34) 101.6(5) yes
O(26) W(6) O(33) 75.2(4) yes
O(26) W(6) O(34) 74.4(4) yes
O(33) W(6) O(34) 82.6(5) yes
O(25) W(7) O(27) 84.0(5) yes
O(25) W(7) O(31) 74.9(4) yes
O(25) W(7) O(35) 171.4(5) yes
O(25) W(7) O(36) 84.4(4) yes
O(25) W(7) O(41) 74.1(4) yes
O(27) W(7) O(31) 87.7(5) yes
O(27) W(7) O(35) 103.3(6) yes
O(27) W(7) O(36) 91.6(4) yes
O(27) W(7) O(41) 157.9(5) yes
O(31) W(7) O(35) 100.6(5) yes
O(31) W(7) O(36) 159.3(5) yes
O(31) W(7) O(41) 84.2(4) yes
O(35) W(7) O(36) 99.7(5) yes
O(35) W(7) O(41) 98.4(5) yes
O(36) W(7) O(41) 88.8(4) yes
O(26) W(8) O(28) 81.4(4) yes
O(26) W(8) O(33) 75.7(5) yes
O(26) W(8) O(36) 84.9(4) yes
O(26) W(8) O(37) 173.5(4) yes
O(26) W(8) O(42) 72.7(5) yes
O(28) W(8) O(33) 83.9(4) yes
O(28) W(8) O(36) 84.7(4) yes
O(28) W(8) O(37) 103.0(6) yes
O(28) W(8) O(42) 154.1(5) yes
O(33) W(8) O(36) 158.7(5) yes
O(33) W(8) O(37) 99.7(6) yes
O(33) W(8) O(42) 89.0(5) yes
O(36) W(8) O(37) 100.3(6) yes
O(36) W(8) O(42) 93.5(5) yes
O(37) W(8) O(42) 102.8(6) yes
O(25) W(9) O(29) 81.0(4) yes
O(25) W(9) O(32) 75.6(4) yes
O(25) W(9) O(38) 174.1(4) yes
O(25) W(9) O(39) 84.0(4) yes
O(25) W(9) O(41) 75.3(4) yes
O(29) W(9) O(32) 82.6(4) yes
O(29) W(9) O(38) 102.5(6) yes
O(29) W(9) O(39) 81.8(5) yes
O(29) W(9) O(41) 156.3(4) yes
O(32) W(9) O(38) 100.0(5) yes
O(32) W(9) O(39) 156.0(4) yes
O(32) W(9) O(41) 92.2(5) yes
O(38) W(9) O(39) 101.1(5) yes
O(38) W(9) O(41) 101.2(6) yes
O(39) W(9) O(41) 94.8(5) yes
O(26) W(10) O(30) 83.7(4) yes
O(26) W(10) O(34) 74.4(4) yes
O(26) W(10) O(39) 83.9(4) yes
O(26) W(10) O(40) 171.1(6) yes
O(26) W(10) O(42) 72.5(4) yes
O(30) W(10) O(34) 88.5(5) yes
O(30) W(10) O(39) 90.1(5) yes
O(30) W(10) O(40) 103.6(6) yes
O(30) W(10) O(42) 156.2(5) yes
O(34) W(10) O(39) 158.3(4) yes
O(34) W(10) O(40) 100.4(5) yes
O(34) W(10) O(42) 84.4(5) yes
O(39) W(10) O(40) 100.9(5) yes
O(39) W(10) O(42) 88.2(5) yes
O(40) W(10) O(42) 100.1(6) yes
O(5) W(11) O(43) 92.9(5) yes
O(5) W(11) O(44) 82.1(4) yes
O(5) W(11) O(46) 103.5(5) yes
O(5) W(11) O(47) 93.6(5) yes
O(5) W(11) O(59) 162.1(4) yes
O(43) W(11) O(44) 85.3(4) yes
O(43) W(11) O(46) 100.4(5) yes
O(43) W(11) O(47) 158.8(5) yes
O(43) W(11) O(59) 86.2(5) yes
O(44) W(11) O(46) 171.7(5) yes
O(44) W(11) O(47) 75.6(5) yes
O(44) W(11) O(59) 80.0(4) yes
O(46) W(11) O(47) 97.7(5) yes
O(46) W(11) O(59) 94.3(5) yes
O(47) W(11) O(59) 81.4(5) yes
O(6) W(12) O(44) 85.8(5) yes
O(6) W(12) O(45) 94.9(5) yes
O(6) W(12) O(47) 93.7(4) yes
O(6) W(12) O(48) 100.7(6) yes
O(6) W(12) O(60) 163.6(5) yes
O(44) W(12) O(45) 83.1(5) yes
O(44) W(12) O(47) 74.5(5) yes
O(44) W(12) O(48) 170.4(4) yes
O(44) W(12) O(60) 78.1(4) yes
O(45) W(12) O(47) 155.2(5) yes
O(45) W(12) O(48) 103.3(5) yes
O(45) W(12) O(60) 86.0(5) yes
O(47) W(12) O(48) 97.8(5) yes
O(47) W(12) O(60) 79.4(4) yes
O(48) W(12) O(60) 95.0(5) yes
O(9) W(13) O(49) 92.2(5) yes
O(9) W(13) O(50) 81.7(5) yes
O(9) W(13) O(52) 100.0(6) yes
O(9) W(13) O(53) 89.8(5) yes
O(9) W(13) O(61) 163.0(5) yes
O(49) W(13) O(50) 85.1(4) yes
O(49) W(13) O(52) 103.1(5) yes
O(49) W(13) O(53) 159.4(5) yes
O(49) W(13) O(61) 86.4(4) yes
O(50) W(13) O(52) 171.5(5) yes
O(50) W(13) O(53) 74.9(5) yes
O(50) W(13) O(61) 81.4(4) yes
O(52) W(13) O(53) 96.8(5) yes
O(52) W(13) O(61) 96.7(6) yes
O(53) W(13) O(61) 85.7(4) yes
O(10) W(14) O(50) 83.1(4) yes
O(10) W(14) O(51) 90.8(5) yes
O(10) W(14) O(53) 92.7(5) yes
O(10) W(14) O(54) 101.1(5) yes
O(10) W(14) O(62) 163.7(4) yes
O(50) W(14) O(51) 84.8(4) yes
O(50) W(14) O(53) 74.5(4) yes
O(50) W(14) O(54) 172.7(6) yes
O(50) W(14) O(62) 80.8(4) yes
O(51) W(14) O(53) 158.4(4) yes
O(51) W(14) O(54) 100.9(5) yes
O(51) W(14) O(62) 85.2(5) yes
O(53) W(14) O(54) 99.3(5) yes
O(53) W(14) O(62) 85.6(4) yes
O(54) W(14) O(62) 95.2(5) yes
O(43) W(15) O(49) 93.3(5) yes
O(43) W(15) O(55) 101.7(6) yes
O(43) W(15) O(57) 81.1(4) yes
O(43) W(15) O(63) 86.4(5) yes
O(43) W(15) O(64) 155.9(4) yes
O(49) W(15) O(55) 104.1(5) yes
O(49) W(15) O(57) 81.3(4) yes
O(49) W(15) O(63) 156.0(4) yes
O(49) W(15) O(64) 86.0(5) yes
O(55) W(15) O(57) 173.6(4) yes
O(55) W(15) O(63) 99.4(5) yes
O(55) W(15) O(64) 101.9(6) yes
O(57) W(15) O(63) 74.9(4) yes
O(57) W(15) O(64) 75.0(4) yes
O(63) W(15) O(64) 84.7(5) yes
O(45) W(16) O(51) 92.5(5) yes
O(45) W(16) O(56) 100.8(6) yes
O(45) W(16) O(58) 81.7(4) yes
O(45) W(16) O(65) 85.9(5) yes
O(45) W(16) O(66) 155.8(4) yes
O(51) W(16) O(56) 101.0(5) yes
O(51) W(16) O(58) 82.9(4) yes
O(51) W(16) O(65) 157.0(5) yes
O(51) W(16) O(66) 88.2(5) yes
O(56) W(16) O(58) 175.2(5) yes
O(56) W(16) O(65) 101.8(5) yes
O(56) W(16) O(66) 102.8(5) yes
O(58) W(16) O(65) 74.1(4) yes
O(58) W(16) O(66) 74.3(4) yes
O(65) W(16) O(66) 84.2(5) yes
O(57) W(17) O(59) 81.6(4) yes
O(57) W(17) O(63) 76.2(4) yes
O(57) W(17) O(67) 173.6(6) yes
O(57) W(17) O(68) 83.9(4) yes
O(57) W(17) O(73) 73.1(4) yes
O(59) W(17) O(63) 85.3(5) yes
O(59) W(17) O(67) 104.0(6) yes
O(59) W(17) O(68) 87.5(5) yes
O(59) W(17) O(73) 154.6(4) yes
O(63) W(17) O(67) 100.8(5) yes
O(63) W(17) O(68) 159.6(4) yes
O(63) W(17) O(73) 88.9(5) yes
O(67) W(17) O(68) 99.5(5) yes
O(67) W(17) O(73) 101.4(6) yes
O(68) W(17) O(73) 89.5(5) yes
O(58) W(18) O(60) 81.8(5) yes
O(58) W(18) O(65) 76.0(4) yes
O(58) W(18) O(68) 84.5(4) yes
O(58) W(18) O(69) 172.1(5) yes
O(58) W(18) O(74) 73.9(5) yes
O(60) W(18) O(65) 84.1(5) yes
O(60) W(18) O(68) 86.0(5) yes
O(60) W(18) O(69) 103.8(6) yes
O(60) W(18) O(74) 155.7(5) yes
O(65) W(18) O(68) 159.2(5) yes
O(65) W(18) O(69) 98.8(5) yes
O(65) W(18) O(74) 89.5(5) yes
O(68) W(18) O(69) 101.3(5) yes
O(68) W(18) O(74) 92.0(5) yes
O(69) W(18) O(74) 100.3(6) yes
O(57) W(19) O(61) 83.2(5) yes
O(57) W(19) O(64) 76.0(5) yes
O(57) W(19) O(70) 171.7(4) yes
O(57) W(19) O(71) 83.4(5) yes
O(57) W(19) O(73) 72.0(4) yes
O(61) W(19) O(64) 85.1(4) yes
O(61) W(19) O(70) 102.5(6) yes
O(61) W(19) O(71) 89.3(4) yes
O(61) W(19) O(73) 155.2(6) yes
O(64) W(19) O(70) 98.3(5) yes
O(64) W(19) O(71) 159.2(6) yes
O(64) W(19) O(73) 87.5(4) yes
O(70) W(19) O(71) 102.5(6) yes
O(70) W(19) O(73) 102.0(5) yes
O(71) W(19) O(73) 89.2(4) yes
O(58) W(20) O(62) 82.9(4) yes
O(58) W(20) O(66) 75.6(4) yes
O(58) W(20) O(71) 83.2(5) yes
O(58) W(20) O(72) 172.0(5) yes
O(58) W(20) O(74) 72.3(4) yes
O(62) W(20) O(66) 85.7(4) yes
O(62) W(20) O(71) 90.6(4) yes
O(62) W(20) O(72) 103.1(5) yes
O(62) W(20) O(74) 154.9(5) yes
O(66) W(20) O(71) 158.7(5) yes
O(66) W(20) O(72) 99.3(5) yes
O(66) W(20) O(74) 85.2(5) yes
O(71) W(20) O(72) 101.9(6) yes
O(71) W(20) O(74) 89.5(5) yes
O(72) W(20) O(74) 101.4(5) yes
O(1) Zr(1) O(2) 68.3(6) yes
O(1) Zr(1) O(3) 80.6(6) yes
O(1) Zr(1) O(4) 115.4(5) yes
O(1) Zr(1) O(5) 100.5(5) yes
O(1) Zr(1) O(6) 146.4(6) yes
O(2) Zr(1) O(3) 145.2(5) yes
O(2) Zr(1) O(4) 98.7(5) yes
O(2) Zr(1) O(5) 113.8(5) yes
O(2) Zr(1) O(6) 79.8(5) yes
O(3) Zr(1) O(4) 80.5(4) yes
O(3) Zr(1) O(5) 86.1(4) yes
O(3) Zr(1) O(6) 132.9(5) yes
O(4) Zr(1) O(5) 138.6(5) yes
O(4) Zr(1) O(6) 78.7(4) yes
O(5) Zr(1) O(6) 82.5(4) yes
O(1) Zr(2) O(2) 68.1(6) yes
O(1) Zr(2) O(7) 79.1(5) yes
O(1) Zr(2) O(8) 113.8(5) yes
O(1) Zr(2) O(9) 102.5(5) yes
O(1) Zr(2) O(10) 146.5(5) yes
O(2) Zr(2) O(7) 145.0(5) yes
O(2) Zr(2) O(8) 101.5(5) yes
O(2) Zr(2) O(9) 118.0(5) yes
O(2) Zr(2) O(10) 80.2(5) yes
O(7) Zr(2) O(8) 80.6(4) yes
O(7) Zr(2) O(9) 79.7(4) yes
O(7) Zr(2) O(10) 134.1(5) yes
O(8) Zr(2) O(9) 134.0(5) yes
O(8) Zr(2) O(10) 81.9(4) yes
O(9) Zr(2) O(10) 82.8(4) yes
O(12) Si(1) O(18) 113.8(6) yes
O(12) Si(1) O(25) 107.8(6) yes
O(12) Si(1) O(26) 109.8(6) yes
O(18) Si(1) O(25) 108.3(7) yes
O(18) Si(1) O(26) 108.3(6) yes
O(25) Si(1) O(26) 108.8(6) yes
O(44) Si(2) O(50) 113.1(6) yes
O(44) Si(2) O(57) 109.1(6) yes
O(44) Si(2) O(58) 109.5(7) yes
O(50) Si(2) O(57) 108.6(6) yes
O(50) Si(2) O(58) 109.4(6) yes
O(57) Si(2) O(58) 106.9(6) yes
Zr(1) O(1) Zr(2) 112.1(7) yes
Zr(1) O(2) Zr(2) 111.6(6) yes
W(1) O(3) Zr(1) 145.4(5) yes
W(2) O(4) Zr(1) 141.3(6) yes
W(11) O(5) Zr(1) 144.8(6) yes
W(12) O(6) Zr(1) 139.3(7) yes
W(3) O(7) Zr(2) 140.6(6) yes
W(4) O(8) Zr(2) 145.9(6) yes
W(13) O(9) Zr(2) 142.0(6) yes
W(14) O(10) Zr(2) 140.9(5) yes
W(1) O(11) W(5) 149.3(6) yes
W(1) O(12) W(2) 92.7(5) yes
W(1) O(12) Si(1) 129.4(6) yes
W(2) O(12) Si(1) 128.0(6) yes
W(2) O(13) W(6) 148.8(7) yes
W(1) O(15) W(2) 116.5(7) yes
W(3) O(17) W(5) 147.7(6) yes
W(3) O(18) W(4) 93.5(4) yes
W(3) O(18) Si(1) 129.0(6) yes
W(4) O(18) Si(1) 128.5(6) yes
W(4) O(19) W(6) 147.6(6) yes
W(3) O(21) W(4) 115.8(6) yes
W(5) O(25) W(7) 90.2(3) yes
W(5) O(25) W(9) 90.5(4) yes
W(5) O(25) Si(1) 124.7(6) yes
W(7) O(25) W(9) 91.4(3) yes
W(7) O(25) Si(1) 123.7(7) yes
W(9) O(25) Si(1) 125.9(5) yes
W(6) O(26) W(8) 90.1(4) yes
W(6) O(26) W(10) 90.4(3) yes
W(6) O(26) Si(1) 123.9(6) yes
W(8) O(26) W(10) 92.6(3) yes
W(8) O(26) Si(1) 125.4(6) yes
W(10) O(26) Si(1) 124.2(7) yes
W(1) O(27) W(7) 144.0(8) yes
W(2) O(28) W(8) 140.9(6) yes
W(3) O(29) W(9) 138.4(5) yes
W(4) O(30) W(10) 142.3(7) yes
W(5) O(31) W(7) 119.1(5) yes
W(5) O(32) W(9) 118.9(6) yes
W(6) O(33) W(8) 118.9(6) yes
W(6) O(34) W(10) 120.1(5) yes
W(7) O(36) W(8) 157.6(7) yes
W(9) O(39) W(10) 159.2(6) yes
W(7) O(41) W(9) 118.9(5) yes
W(8) O(42) W(10) 121.8(6) yes
W(11) O(43) W(15) 147.8(6) yes
W(11) O(44) W(12) 92.3(5) yes
W(11) O(44) Si(2) 128.4(6) yes
W(12) O(44) Si(2) 129.5(6) yes
W(12) O(45) W(16) 148.5(6) yes
W(11) O(47) W(12) 114.5(6) yes
W(13) O(49) W(15) 147.3(7) yes
W(13) O(50) W(14) 92.9(4) yes
W(13) O(50) Si(2) 128.3(6) yes
W(14) O(50) Si(2) 128.3(6) yes
W(14) O(51) W(16) 145.9(7) yes
W(13) O(53) W(14) 116.6(7) yes
W(15) O(57) W(17) 90.4(3) yes
W(15) O(57) W(19) 90.3(4) yes
W(15) O(57) Si(2) 123.2(6) yes
W(17) O(57) W(19) 93.7(4) yes
W(17) O(57) Si(2) 125.4(7) yes
W(19) O(57) Si(2) 124.0(6) yes
W(16) O(58) W(18) 90.8(4) yes
W(16) O(58) W(20) 90.4(3) yes
W(16) O(58) Si(2) 122.3(6) yes
W(18) O(58) W(20) 93.4(4) yes
W(18) O(58) Si(2) 125.7(6) yes
W(20) O(58) Si(2) 124.4(7) yes
W(11) O(59) W(17) 142.7(7) yes
W(12) O(60) W(18) 141.1(6) yes
W(13) O(61) W(19) 143.7(7) yes
W(14) O(62) W(20) 145.5(7) yes
W(15) O(63) W(17) 118.4(5) yes
W(15) O(64) W(19) 118.4(6) yes
W(16) O(65) W(18) 119.1(6) yes
W(16) O(66) W(20) 119.2(5) yes
W(17) O(68) W(18) 157.5(6) yes
W(19) O(71) W(20) 157.0(7) yes
W(17) O(73) W(19) 120.8(6) yes
W(18) O(74) W(20) 120.2(6) yes
C(3) N(1) C(7) 109.5(15) yes
C(3) N(1) C(11) 110.9(15) yes
C(3) N(1) C(15) 103.8(16) yes
C(7) N(1) C(11) 109.3(17) yes
C(7) N(1) C(15) 108.7(14) yes
C(11) N(1) C(15) 114.5(14) yes
C(19) N(2) C(23) 110.4(16) yes
C(19) N(2) C(27) 109.1(17) yes
C(19) N(2) C(31) 108.0(17) yes
C(23) N(2) C(27) 105.1(15) yes
C(23) N(2) C(31) 113.0(18) yes
C(27) N(2) C(31) 111.1(15) yes
C(35) N(3) C(39) 113.9(14) yes
C(35) N(3) C(43) 105.7(13) yes
C(35) N(3) C(47) 113.5(17) yes
C(39) N(3) C(43) 107.9(15) yes
C(39) N(3) C(47) 106.5(13) yes
C(43) N(3) C(47) 109.1(13) yes
C(51) N(4) C(55) 103.8(14) yes
C(51) N(4) C(59) 113.2(14) yes
C(51) N(4) C(63) 112.3(14) yes
C(55) N(4) C(59) 110.3(13) yes
C(55) N(4) C(63) 111.0(14) yes
C(59) N(4) C(63) 106.4(14) yes
C(67) N(5) C(71) 111.3(14) yes
C(67) N(5) C(75) 106.9(14) yes
C(67) N(5) C(79) 109.4(17) yes
C(71) N(5) C(75) 108.9(16) yes
C(71) N(5) C(79) 112.8(15) yes
C(75) N(5) C(79) 107.3(15) yes
C(83) N(6) C(87) 111.6(15) yes
C(83) N(6) C(91) 108.1(15) yes
C(83) N(6) C(95) 111.5(14) yes
C(87) N(6) C(91) 110.3(14) yes
C(87) N(6) C(95) 103.8(14) yes
C(91) N(6) C(95) 111.5(15) yes
C(100) N(7) C(104) 103.4(15) yes
C(100) N(7) C(108) 112.6(16) yes
C(100) N(7) C(112) 108.4(16) yes
C(104) N(7) C(108) 111.6(16) yes
C(104) N(7) C(112) 113.2(16) yes
C(108) N(7) C(112) 107.7(16) yes
Cl(1) C(1) Cl(2) 108.2(13) yes
Cl(3) C(2) Cl(4) 114.6(16) yes
N(1) C(3) C(4) 114.4(18) yes
C(3) C(4) C(5) 103.7(18) yes
C(4) C(5) C(6) 106.1(19) yes
N(1) C(7) C(8) 115.7(19) yes
C(7) C(8) C(9) 110(2) yes
C(8) C(9) C(10) 111(2) yes
N(1) C(11) C(12) 116.2(18) yes
C(11) C(12) C(13) 109.0(17) yes
C(12) C(13) C(14) 112.9(18) yes
N(1) C(15) C(16) 117.7(17) yes
C(15) C(16) C(17) 106.8(17) yes
C(16) C(17) C(18) 109.7(16) yes
N(2) C(19) C(20) 117.5(18) yes
C(19) C(20) C(21) 112.3(18) yes
C(20) C(21) C(22) 110.0(19) yes
N(2) C(23) C(24) 108.1(17) yes
C(23) C(24) C(25) 109.7(17) yes
C(24) C(25) C(26) 122(2) yes
N(2) C(27) C(28) 114.6(17) yes
C(27) C(28) C(29) 107.5(18) yes
C(28) C(29) C(30) 111(2) yes
N(2) C(31) C(32) 120(2) yes
C(31) C(32) C(33) 111.8(19) yes
C(32) C(33) C(34) 97.3(18) yes
N(3) C(35) C(36) 113.0(15) yes
C(35) C(36) C(37) 111.3(16) yes
C(36) C(37) C(38) 116(2) yes
N(3) C(39) C(40) 115.9(15) yes
C(39) C(40) C(41) 110.5(16) yes
C(40) C(41) C(42) 113.6(17) yes
N(3) C(43) C(44) 112.0(14) yes
C(43) C(44) C(45) 104.4(15) yes
C(44) C(45) C(46) 109.6(17) yes
N(3) C(47) C(48) 112.5(15) yes
C(47) C(48) C(49) 110.2(16) yes
C(48) C(49) C(50) 112.7(16) yes
N(4) C(51) C(52) 112.3(15) yes
C(51) C(52) C(53) 106.4(16) yes
C(52) C(53) C(54) 106.6(17) yes
N(4) C(55) C(56) 115.2(17) yes
C(55) C(56) C(57) 121.2(18) yes
C(56) C(57) C(58) 113.8(16) yes
N(4) C(59) C(60) 116.1(16) yes
C(59) C(60) C(61) 112.8(18) yes
C(60) C(61) C(62) 111.1(19) yes
N(4) C(63) C(64) 116.2(17) yes
C(63) C(64) C(65) 107.1(16) yes
C(64) C(65) C(66) 109.3(16) yes
N(5) C(67) C(68) 119.6(18) yes
C(67) C(68) C(69) 115.1(19) yes
C(68) C(69) C(70) 114(2) yes
N(5) C(71) C(72) 117.9(16) yes
C(71) C(72) C(73) 109.4(16) yes
C(72) C(73) C(74) 113.1(17) yes
N(5) C(75) C(76) 116.1(16) yes
C(75) C(76) C(77) 106.0(17) yes
C(76) C(77) C(78) 112.4(18) yes
N(5) C(79) C(80) 114.1(16) yes
C(79) C(80) C(81) 110.1(17) yes
C(80) C(81) C(82) 113.4(18) yes
N(6) C(83) C(84) 116.0(16) yes
C(83) C(84) C(85) 110.1(15) yes
C(84) C(85) C(86) 109.9(17) yes
N(6) C(87) C(88) 112.7(16) yes
C(87) C(88) C(89) 107.9(17) yes
C(88) C(89) C(90) 110.1(18) yes
N(6) C(91) C(92) 116.5(17) yes
C(91) C(92) C(93) 106.9(17) yes
C(92) C(93) C(94) 107.7(18) yes
N(6) C(95) C(96) 113.9(17) yes
C(95) C(96) C(97) 106.2(17) yes
C(96) C(97) C(98) 108.3(19) yes
Cl(5) C(99) Cl(6) 115(3) yes
N(7) C(100) C(101) 111.7(17) yes
C(100) C(101) C(102) 100.8(17) yes
C(101) C(102) C(103) 99.0(19) yes
N(7) C(104) C(105) 113.1(16) yes
C(104) C(105) C(106) 112.9(17) yes
C(105) C(106) C(107) 119.4(17) yes
N(7) C(108) C(109) 114.0(17) yes
C(108) C(109) C(110) 116(2) yes
C(109) C(110) C(111) 112(2) yes
N(7) C(112) C(113) 116.5(18) yes
C(112) C(113) C(114) 110.0(19) yes
C(113) C(114) C(115) 126(2) yes

loop_
_geom_bond_atom_site_label_1
_geom_bond_atom_site_label_2
_geom_bond_distance
_geom_bond_publ_flag
W(1) O(3) 1.814(12) yes
W(1) O(11) 1.941(13) yes
W(1) O(12) 2.259(11) yes
W(1) O(14) 1.719(12) yes
W(1) O(15) 1.915(14) yes
W(1) O(27) 2.051(12) yes
W(2) O(4) 1.837(12) yes
W(2) O(12) 2.245(13) yes
W(2) O(13) 1.916(11) yes
W(2) O(15) 1.917(11) yes
W(2) O(16) 1.689(14) yes
W(2) O(28) 2.062(11) yes
W(3) O(7) 1.867(10) yes
W(3) O(17) 1.913(12) yes
W(3) O(18) 2.241(12) yes
W(3) O(20) 1.682(14) yes
W(3) O(21) 1.936(10) yes
W(3) O(29) 2.094(11) yes
W(4) O(8) 1.780(10) yes
W(4) O(18) 2.231(10) yes
W(4) O(19) 1.922(14) yes
W(4) O(21) 1.910(12) yes
W(4) O(22) 1.688(12) yes
W(4) O(30) 2.062(12) yes
W(5) O(11) 1.866(12) yes
W(5) O(17) 1.894(13) yes
W(5) O(23) 1.692(12) yes
W(5) O(25) 2.318(10) yes
W(5) O(31) 1.905(14) yes
W(5) O(32) 1.955(11) yes
W(6) O(13) 1.886(11) yes
W(6) O(19) 1.880(14) yes
W(6) O(24) 1.731(11) yes
W(6) O(26) 2.331(10) yes
W(6) O(33) 1.927(14) yes
W(6) O(34) 1.884(11) yes
W(7) O(25) 2.325(12) yes
W(7) O(27) 1.859(12) yes
W(7) O(31) 1.908(12) yes
W(7) O(35) 1.713(15) yes
W(7) O(36) 1.924(10) yes
W(7) O(41) 1.980(11) yes
W(8) O(26) 2.329(13) yes
W(8) O(28) 2.027(10) yes
W(8) O(33) 1.901(11) yes
W(8) O(36) 1.892(11) yes
W(8) O(37) 1.712(16) yes
W(8) O(42) 1.897(13) yes
W(9) O(25) 2.337(11) yes
W(9) O(29) 2.045(13) yes
W(9) O(32) 1.883(10) yes
W(9) O(38) 1.700(12) yes
W(9) O(39) 1.906(11) yes
W(9) O(41) 1.892(13) yes
W(10) O(26) 2.309(10) yes
W(10) O(30) 1.849(14) yes
W(10) O(34) 1.915(11) yes
W(10) O(39) 1.911(11) yes
W(10) O(40) 1.690(11) yes
W(10) O(42) 1.940(15) yes
W(11) O(5) 1.841(11) yes
W(11) O(43) 1.894(14) yes
W(11) O(44) 2.250(11) yes
W(11) O(46) 1.699(11) yes
W(11) O(47) 1.923(12) yes
W(11) O(59) 2.039(11) yes
W(12) O(6) 1.842(12) yes
W(12) O(44) 2.273(13) yes
W(12) O(45) 1.917(12) yes
W(12) O(47) 1.954(10) yes
W(12) O(48) 1.703(15) yes
W(12) O(60) 2.100(12) yes
W(13) O(9) 1.865(12) yes
W(13) O(49) 1.895(11) yes
W(13) O(50) 2.246(13) yes
W(13) O(52) 1.702(15) yes
W(13) O(53) 1.911(10) yes
W(13) O(61) 2.020(11) yes
W(14) O(10) 1.808(12) yes
W(14) O(50) 2.254(10) yes
W(14) O(51) 1.962(14) yes
W(14) O(53) 1.923(12) yes
W(14) O(54) 1.702(12) yes
W(14) O(62) 2.013(11) yes
W(15) O(43) 1.918(14) yes
W(15) O(49) 1.896(10) yes
W(15) O(55) 1.713(11) yes
W(15) O(57) 2.355(11) yes
W(15) O(63) 1.910(11) yes
W(15) O(64) 1.920(14) yes
W(16) O(45) 1.905(13) yes
W(16) O(51) 1.868(12) yes
W(16) O(56) 1.692(11) yes
W(16) O(58) 2.343(11) yes
W(16) O(65) 1.928(11) yes
W(16) O(66) 1.916(14) yes
W(17) O(57) 2.292(10) yes
W(17) O(59) 1.946(13) yes
W(17) O(63) 1.927(11) yes
W(17) O(67) 1.688(11) yes
W(17) O(68) 1.951(10) yes
W(17) O(73) 1.907(14) yes
W(18) O(58) 2.288(12) yes
W(18) O(60) 1.985(14) yes
W(18) O(65) 1.896(11) yes
W(18) O(68) 1.871(10) yes
W(18) O(69) 1.715(13) yes
W(18) O(74) 1.886(14) yes
W(19) O(57) 2.307(14) yes
W(19) O(61) 1.871(10) yes
W(19) O(64) 1.929(11) yes
W(19) O(70) 1.720(16) yes
W(19) O(71) 1.914(11) yes
W(19) O(73) 1.952(11) yes
W(20) O(58) 2.301(14) yes
W(20) O(62) 1.887(10) yes
W(20) O(66) 1.904(12) yes
W(20) O(71) 1.881(11) yes
W(20) O(72) 1.700(14) yes
W(20) O(74) 1.965(12) yes
Zr(1) O(1) 2.141(19) yes
Zr(1) O(2) 2.170(16) yes
Zr(1) O(3) 2.066(12) yes
Zr(1) O(4) 2.137(13) yes
Zr(1) O(5) 2.017(10) yes
Zr(1) O(6) 2.074(12) yes
Zr(2) O(1) 2.171(18) yes
Zr(2) O(2) 2.155(17) yes
Zr(2) O(7) 2.148(11) yes
Zr(2) O(8) 2.090(10) yes
Zr(2) O(9) 2.056(13) yes
Zr(2) O(10) 2.079(11) yes
Cl(1) C(1) 1.82(2) yes
Cl(2) C(1) 1.74(2) yes
Cl(3) C(2) 1.90(4) yes
Cl(4) C(2) 1.63(3) yes
Cl(5) C(99) 1.72(7) yes
Cl(6) C(99) 1.66(5) yes
Si(1) O(12) 1.614(13) yes
Si(1) O(18) 1.603(14) yes
Si(1) O(25) 1.640(11) yes
Si(1) O(26) 1.629(11) yes
Si(2) O(44) 1.587(15) yes
Si(2) O(50) 1.599(12) yes
Si(2) O(57) 1.659(12) yes
Si(2) O(58) 1.646(12) yes
N(1) C(3) 1.58(3) yes
N(1) C(7) 1.51(2) yes
N(1) C(11) 1.48(2) yes
N(1) C(15) 1.54(2) yes
N(2) C(19) 1.55(3) yes
N(2) C(23) 1.52(2) yes
N(2) C(27) 1.48(2) yes
N(2) C(31) 1.47(2) yes
N(3) C(35) 1.50(3) yes
N(3) C(39) 1.54(2) yes
N(3) C(43) 1.59(2) yes
N(3) C(47) 1.52(2) yes
N(4) C(51) 1.53(2) yes
N(4) C(55) 1.55(2) yes
N(4) C(59) 1.50(2) yes
N(4) C(63) 1.53(2) yes
N(5) C(67) 1.57(2) yes
N(5) C(71) 1.53(2) yes
N(5) C(75) 1.56(2) yes
N(5) C(79) 1.54(3) yes
N(6) C(83) 1.47(2) yes
N(6) C(87) 1.54(2) yes
N(6) C(91) 1.48(2) yes
N(6) C(95) 1.56(2) yes
N(7) C(100) 1.53(2) yes
N(7) C(104) 1.48(2) yes
N(7) C(108) 1.56(3) yes
N(7) C(112) 1.57(3) yes
C(3) C(4) 1.55(2) yes
C(4) C(5) 1.56(3) yes
C(5) C(6) 1.54(2) yes
C(7) C(8) 1.54(3) yes
C(8) C(9) 1.48(2) yes
C(9) C(10) 1.50(3) yes
C(11) C(12) 1.54(2) yes
C(12) C(13) 1.52(3) yes
C(13) C(14) 1.51(2) yes
C(15) C(16) 1.56(3) yes
C(16) C(17) 1.56(2) yes
C(17) C(18) 1.52(2) yes
C(19) C(20) 1.58(3) yes
C(20) C(21) 1.48(3) yes
C(21) C(22) 1.54(3) yes
C(23) C(24) 1.59(2) yes
C(24) C(25) 1.53(3) yes
C(25) C(26) 1.53(3) yes
C(27) C(28) 1.64(3) yes
C(28) C(29) 1.57(3) yes
C(29) C(30) 1.49(3) yes
C(31) C(32) 1.53(3) yes
C(32) C(33) 1.69(3) yes
C(33) C(34) 1.61(4) yes
C(35) C(36) 1.52(2) yes
C(36) C(37) 1.54(3) yes
C(37) C(38) 1.49(2) yes
C(39) C(40) 1.51(2) yes
C(40) C(41) 1.49(2) yes
C(41) C(42) 1.51(2) yes
C(43) C(44) 1.55(3) yes
C(44) C(45) 1.62(2) yes
C(45) C(46) 1.44(3) yes
C(47) C(48) 1.54(2) yes
C(48) C(49) 1.55(2) yes
C(49) C(50) 1.58(3) yes
C(51) C(52) 1.54(2) yes
C(52) C(53) 1.64(3) yes
C(53) C(54) 1.56(2) yes
C(55) C(56) 1.50(3) yes
C(56) C(57) 1.58(2) yes
C(57) C(58) 1.48(3) yes
C(59) C(60) 1.50(3) yes
C(60) C(61) 1.56(2) yes
C(61) C(62) 1.44(3) yes
C(63) C(64) 1.53(2) yes
C(64) C(65) 1.51(3) yes
C(65) C(66) 1.58(2) yes
C(67) C(68) 1.40(3) yes
C(68) C(69) 1.48(3) yes
C(69) C(70) 1.24(4) yes
C(71) C(72) 1.47(2) yes
C(72) C(73) 1.50(2) yes
C(73) C(74) 1.51(3) yes
C(75) C(76) 1.52(3) yes
C(76) C(77) 1.49(2) yes
C(77) C(78) 1.56(3) yes
C(79) C(80) 1.55(3) yes
C(80) C(81) 1.56(3) yes
C(81) C(82) 1.58(3) yes
C(83) C(84) 1.57(2) yes
C(84) C(85) 1.58(3) yes
C(85) C(86) 1.47(2) yes
C(87) C(88) 1.49(2) yes
C(88) C(89) 1.48(2) yes
C(89) C(90) 1.56(2) yes
C(91) C(92) 1.55(3) yes
C(92) C(93) 1.54(2) yes
C(93) C(94) 1.50(3) yes
C(95) C(96) 1.54(2) yes
C(96) C(97) 1.55(3) yes
C(97) C(98) 1.54(3) yes
C(100) C(101) 1.53(2) yes
C(101) C(102) 1.52(3) yes
C(102) C(103) 1.56(3) yes
C(104) C(105) 1.50(2) yes
C(105) C(106) 1.49(2) yes
C(106) C(107) 1.53(2) yes
C(108) C(109) 1.47(3) yes
C(109) C(110) 1.33(4) yes
C(110) C(111) 1.25(3) yes
C(112) C(113) 1.53(4) yes
C(113) C(114) 1.55(3) yes
C(114) C(115) 1.46(3) yes
